data_7132852
loop_
_publ_author_name
'Karjee, Pallab'
'Debnath, Bijoy'
'Mandal, Santu'
'Saha, Sharajit'
'Punniyamurthy, Tharmalingam'

_publ_section_title
;
 One-pot C-N/C-C bond formation and oxidation of donor-acceptor
 cyclopropanes with tetrahydroisoquinolines: access to benzo-fused
 indolizines.
;
_journal_issue 30
_journal_name_full 'Chemical communications (Cambridge, England)'
_journal_page_first 4068
_journal_page_last 4071
_journal_paper_doi 10.1039/d4cc00810c
_journal_volume 60
_journal_year 2024
_chemical_formula_sum 'C21 H19 N O2'
_chemical_formula_weight 317.37
_space_group_crystal_system monoclinic
_space_group_IT_number 14
_space_group_name_Hall '-P 2ybc'
_space_group_name_H-M_alt 'P 1 21/c 1'
_atom_sites_solution_hydrogens geom
_audit_creation_method SHELXL-2014/7
_audit_update_record
;
2023-08-24 deposited with the CCDC.	2024-03-14 downloaded from the CCDC.
;
_cell_angle_alpha 90
_cell_angle_beta 99.728(2)
_cell_angle_gamma 90
_cell_formula_units_Z 4
_cell_length_a 10.0187(6)
_cell_length_b 15.8815(10)
_cell_length_c 10.6953(7)
_cell_measurement_reflns_used 7508
_cell_measurement_temperature 296(2)
_cell_measurement_theta_max 25.24
_cell_measurement_theta_min 2.32
_cell_volume 1677.28(18)
_computing_structure_refinement 'SHELXL-2014/7 (Sheldrick, 2014)'
_diffrn_ambient_temperature 296(2)
_diffrn_measured_fraction_theta_full 0.997
_diffrn_measured_fraction_theta_max 0.996
_diffrn_measurement_device_type 'Bruker APEX-II CCD'
_diffrn_measurement_method '\f and \w scans'
_diffrn_radiation_type MoK\a
_diffrn_radiation_wavelength 0.71073
_diffrn_reflns_av_R_equivalents 0.0528
_diffrn_reflns_av_unetI/netI 0.0343
_diffrn_reflns_Laue_measured_fraction_full 0.997
_diffrn_reflns_Laue_measured_fraction_max 0.996
_diffrn_reflns_limit_h_max 12
_diffrn_reflns_limit_h_min -13
_diffrn_reflns_limit_k_max 21
_diffrn_reflns_limit_k_min -21
_diffrn_reflns_limit_l_max 14
_diffrn_reflns_limit_l_min -14
_diffrn_reflns_number 33086
_diffrn_reflns_point_group_measured_fraction_full 0.997
_diffrn_reflns_point_group_measured_fraction_max 0.996
_diffrn_reflns_theta_full 25.242
_diffrn_reflns_theta_max 28.345
_diffrn_reflns_theta_min 2.062
_exptl_absorpt_coefficient_mu 0.081
_exptl_absorpt_correction_type none
_exptl_crystal_colour colourless
_exptl_crystal_density_diffrn 1.257
_exptl_crystal_description Neddle
_exptl_crystal_F_000 672
_exptl_crystal_size_max 0.32
_exptl_crystal_size_mid 0.29
_exptl_crystal_size_min 0.27
_refine_diff_density_max 0.447
_refine_diff_density_min -0.294
_refine_diff_density_rms 0.044
_refine_ls_extinction_method none
_refine_ls_goodness_of_fit_ref 0.853
_refine_ls_hydrogen_treatment constr
_refine_ls_matrix_type full
_refine_ls_number_parameters 219
_refine_ls_number_reflns 4177
_refine_ls_number_restraints 0
_refine_ls_restrained_S_all 0.853
_refine_ls_R_factor_all 0.1009
_refine_ls_R_factor_gt 0.0640
_refine_ls_shift/su_max 0.000
_refine_ls_shift/su_mean 0.000
_refine_ls_structure_factor_coef Fsqd
_refine_ls_weighting_details 'w=1/[\s^2^(Fo^2^)+(0.1500P)^2^+0.5612P] where P=(Fo^2^+2Fc^2^)/3'
_refine_ls_weighting_scheme calc
_refine_ls_wR_factor_gt 0.1850
_refine_ls_wR_factor_ref 0.2209
_reflns_Friedel_coverage 0.000
_reflns_number_gt 2685
_reflns_number_total 4177
_reflns_threshold_expression 'I > 2\s(I)'
_cod_data_source_file d4cc00810c2.cif
_cod_data_source_block mo_PK231_B_TP_0m_a
_cod_depositor_comments 'Adding full bibliography for 7132852.cif.'
_cod_original_sg_symbol_H-M 'P 21/c'
_cod_database_code 7132852
_shelx_shelxl_version_number 2014/7
_shelx_space_group_comment
;
The symmetry employed for this shelxl refinement is uniquely defined
by the following loop, which should always be used as a source of
symmetry information in preference to the above space-group names.
They are only intended as comments.
;
_exptl_absorpt_special_details none

loop_
_space_group_symop_operation_xyz
'x, y, z'
'-x, y+1/2, -z+1/2'
'-x, -y, -z'
'x, -y-1/2, z-1/2'

loop_
_atom_site_label
_atom_site_type_symbol
_atom_site_fract_x
_atom_site_fract_y
_atom_site_fract_z
_atom_site_U_iso_or_equiv
_atom_site_adp_type
_atom_site_occupancy
_atom_site_site_symmetry_order
_atom_site_calc_flag
_atom_site_refinement_flags_posn
_atom_site_refinement_flags_adp
_atom_site_refinement_flags_occupancy
_atom_site_disorder_assembly
_atom_site_disorder_group
N1 N 0.65100(16) 0.37151(10) 0.57973(15) 0.0479(4) Uani 1 1 d . . . . .
O2 O 0.5618(2) 0.37514(18) 0.97397(18) 0.1089(9) Uani 1 1 d . . . . .
C18 C 0.72878(19) 0.37903(12) 0.69775(18) 0.0463(5) Uani 1 1 d . . . . .
C7 C 0.40790(19) 0.34691(13) 0.47999(19) 0.0490(5) Uani 1 1 d . . . . .
C19 C 0.64176(19) 0.36750(13) 0.78551(19) 0.0487(5) Uani 1 1 d . . . . .
O1 O 0.7790(2) 0.3639(2) 0.9907(2) 0.1169(9) Uani 1 1 d . . . . .
C4 C 0.2786(2) 0.39643(14) 0.2829(2) 0.0580(5) Uani 1 1 d . . . . .
H4 H 0.2670 0.4358 0.2175 0.070 Uiso 1 1 calc R U . . .
C5 C 0.3865(2) 0.40527(13) 0.3812(2) 0.0548(5) Uani 1 1 d . . . . .
H5 H 0.4454 0.4506 0.3815 0.066 Uiso 1 1 calc R U . . .
C17 C 0.87347(19) 0.40043(13) 0.7061(2) 0.0501(5) Uani 1 1 d . . . . .
C2 C 0.1878(2) 0.33092(14) 0.2791(2) 0.0568(5) Uani 1 1 d . . . . .
C8 C 0.51736(19) 0.35655(13) 0.58985(19) 0.0495(5) Uani 1 1 d . . . . .
C6 C 0.3171(2) 0.28053(15) 0.4759(2) 0.0589(5) Uani 1 1 d . . . . .
H6 H 0.3286 0.2407 0.5406 0.071 Uiso 1 1 calc R U . . .
C20 C 0.6717(2) 0.36961(15) 0.9240(2) 0.0581(6) Uani 1 1 d . . . . .
C9 C 0.5109(2) 0.35323(14) 0.7162(2) 0.0537(5) Uani 1 1 d . . . . .
H9 H 0.4333 0.3432 0.7508 0.064 Uiso 1 1 calc R U . . .
C16 C 0.9522(2) 0.43247(15) 0.8150(2) 0.0611(6) Uani 1 1 d . . . . .
H16 H 0.9141 0.4400 0.8877 0.073 Uiso 1 1 calc R U . . .
C3 C 0.2093(2) 0.27298(15) 0.3764(2) 0.0634(6) Uani 1 1 d . . . . .
H3 H 0.1501 0.2278 0.3754 0.076 Uiso 1 1 calc R U . . .
C12 C 0.9323(2) 0.39023(13) 0.5974(2) 0.0568(5) Uani 1 1 d . . . . .
C13 C 1.0676(2) 0.41266(16) 0.6016(3) 0.0688(7) Uani 1 1 d . . . . .
H13 H 1.1065 0.4070 0.5291 0.083 Uiso 1 1 calc R U . . .
C10 C 0.7054(2) 0.38296(17) 0.4626(2) 0.0611(6) Uani 1 1 d . . . . .
H10A H 0.7011 0.4420 0.4390 0.073 Uiso 1 1 calc R U . . .
H10B H 0.6514 0.3513 0.3946 0.073 Uiso 1 1 calc R U . . .
C11 C 0.8504(2) 0.35315(18) 0.4806(2) 0.0659(6) Uani 1 1 d . . . . .
H11A H 0.8526 0.2922 0.4870 0.079 Uiso 1 1 calc R U . . .
H11B H 0.8900 0.3690 0.4073 0.079 Uiso 1 1 calc R U . . .
C15 C 1.0866(2) 0.45330(16) 0.8170(3) 0.0718(7) Uani 1 1 d . . . . .
H15 H 1.1381 0.4745 0.8909 0.086 Uiso 1 1 calc R U . . .
C14 C 1.1443(2) 0.44289(16) 0.7106(3) 0.0744(7) Uani 1 1 d . . . . .
H14 H 1.2349 0.4563 0.7124 0.089 Uiso 1 1 calc R U . . .
C1 C 0.0688(3) 0.32329(18) 0.1736(3) 0.0790(8) Uani 1 1 d . . . . .
H1A H 0.0879 0.2817 0.1139 0.118 Uiso 1 1 calc R U . . .
H1B H 0.0522 0.3766 0.1316 0.118 Uiso 1 1 calc R U . . .
H1C H -0.0098 0.3066 0.2079 0.118 Uiso 1 1 calc R U . . .
C21 C 0.5806(4) 0.3770(3) 1.1108(3) 0.1288(17) Uani 1 1 d . . . . .
H21A H 0.6283 0.3273 1.1443 0.193 Uiso 1 1 calc R U . . .
H21B H 0.4939 0.3790 1.1376 0.193 Uiso 1 1 calc R U . . .
H21C H 0.6322 0.4260 1.1414 0.193 Uiso 1 1 calc R U . . .

loop_
_atom_site_aniso_label
_atom_site_aniso_U_11
_atom_site_aniso_U_22
_atom_site_aniso_U_33
_atom_site_aniso_U_23
_atom_site_aniso_U_13
_atom_site_aniso_U_12
N1 0.0426(8) 0.0614(10) 0.0396(9) 0.0006(7) 0.0065(7) 0.0012(7)
O2 0.0786(13) 0.206(3) 0.0460(11) -0.0234(12) 0.0203(9) -0.0446(14)
C18 0.0441(10) 0.0537(10) 0.0401(10) -0.0005(7) 0.0044(8) 0.0027(8)
C7 0.0456(10) 0.0591(11) 0.0407(11) -0.0047(8) 0.0031(8) 0.0016(8)
C19 0.0459(10) 0.0588(11) 0.0401(11) -0.0019(8) 0.0038(8) 0.0001(8)
O1 0.0776(14) 0.213(3) 0.0533(12) 0.0111(14) -0.0089(10) -0.0041(15)
C4 0.0610(12) 0.0624(12) 0.0464(12) -0.0009(9) -0.0027(10) 0.0090(10)
C5 0.0532(11) 0.0573(12) 0.0508(12) -0.0022(9) -0.0001(9) -0.0006(9)
C17 0.0408(10) 0.0512(10) 0.0573(13) 0.0010(8) 0.0054(9) 0.0039(8)
C2 0.0522(11) 0.0642(12) 0.0493(12) -0.0157(10) -0.0048(9) 0.0097(9)
C8 0.0429(10) 0.0611(11) 0.0437(11) 0.0005(8) 0.0044(8) -0.0009(8)
C6 0.0539(11) 0.0644(13) 0.0558(13) 0.0054(10) 0.0020(9) -0.0014(9)
C20 0.0573(12) 0.0719(14) 0.0435(12) -0.0009(9) 0.0036(10) -0.0121(10)
C9 0.0466(11) 0.0693(13) 0.0452(11) -0.0018(9) 0.0077(9) -0.0069(9)
C16 0.0487(11) 0.0676(13) 0.0644(14) -0.0057(11) 0.0025(10) -0.0001(9)
C3 0.0560(12) 0.0611(13) 0.0687(15) -0.0095(11) -0.0024(11) -0.0075(10)
C12 0.0482(11) 0.0578(12) 0.0664(14) 0.0027(10) 0.0148(10) 0.0068(9)
C13 0.0533(12) 0.0704(14) 0.0875(18) 0.0066(13) 0.0259(13) 0.0056(10)
C10 0.0576(12) 0.0846(15) 0.0430(12) 0.0025(10) 0.0136(9) 0.0045(10)
C11 0.0609(13) 0.0838(16) 0.0569(14) -0.0046(11) 0.0207(11) 0.0063(11)
C15 0.0499(12) 0.0693(14) 0.0904(19) -0.0037(13) -0.0052(12) -0.0052(10)
C14 0.0443(11) 0.0673(15) 0.111(2) 0.0071(14) 0.0126(13) -0.0028(10)
C1 0.0703(15) 0.0856(18) 0.0702(17) -0.0194(13) -0.0195(13) 0.0062(13)
C21 0.131(3) 0.215(5) 0.0466(16) -0.030(2) 0.0339(18) -0.076(3)

loop_
_atom_type_symbol
_atom_type_description
_atom_type_scat_dispersion_real
_atom_type_scat_dispersion_imag
_atom_type_scat_source
C C 0.0033 0.0016 'International Tables Vol C Tables 4.2.6.8 and 6.1.1.4'
H H 0.0000 0.0000 'International Tables Vol C Tables 4.2.6.8 and 6.1.1.4'
N N 0.0061 0.0033 'International Tables Vol C Tables 4.2.6.8 and 6.1.1.4'
O O 0.0106 0.0060 'International Tables Vol C Tables 4.2.6.8 and 6.1.1.4'

loop_
_geom_angle_atom_site_label_1
_geom_angle_atom_site_label_2
_geom_angle_atom_site_label_3
_geom_angle
_geom_angle_site_symmetry_1
_geom_angle_site_symmetry_3
_geom_angle_publ_flag
C18 N1 C8 110.49(16) . . ?
C18 N1 C10 122.84(16) . . ?
C8 N1 C10 126.59(17) . . ?
C20 O2 C21 116.2(3) . . ?
N1 C18 C19 106.55(16) . . ?
N1 C18 C17 118.33(17) . . ?
C19 C18 C17 135.03(19) . . ?
C6 C7 C5 117.72(19) . . ?
C6 C7 C8 119.95(19) . . ?
C5 C7 C8 122.23(19) . . ?
C18 C19 C9 107.32(18) . . ?
C18 C19 C20 129.33(19) . . ?
C9 C19 C20 123.34(19) . . ?
C2 C4 C5 121.8(2) . . ?
C2 C4 H4 119.1 . . ?
C5 C4 H4 119.1 . . ?
C4 C5 C7 120.6(2) . . ?
C4 C5 H5 119.7 . . ?
C7 C5 H5 119.7 . . ?
C16 C17 C12 118.71(19) . . ?
C16 C17 C18 123.20(19) . . ?
C12 C17 C18 118.06(19) . . ?
C3 C2 C4 117.6(2) . . ?
C3 C2 C1 121.1(2) . . ?
C4 C2 C1 121.3(2) . . ?
C9 C8 N1 107.03(17) . . ?
C9 C8 C7 129.21(18) . . ?
N1 C8 C7 123.76(18) . . ?
C3 C6 C7 120.7(2) . . ?
C3 C6 H6 119.6 . . ?
C7 C6 H6 119.6 . . ?
O1 C20 O2 119.9(2) . . ?
O1 C20 C19 128.1(2) . . ?
O2 C20 C19 112.0(2) . . ?
C8 C9 C19 108.60(19) . . ?
C8 C9 H9 125.7 . . ?
C19 C9 H9 125.7 . . ?
C15 C16 C17 120.9(2) . . ?
C15 C16 H16 119.5 . . ?
C17 C16 H16 119.5 . . ?
C2 C3 C6 121.5(2) . . ?
C2 C3 H3 119.2 . . ?
C6 C3 H3 119.2 . . ?
C13 C12 C17 119.1(2) . . ?
C13 C12 C11 121.4(2) . . ?
C17 C12 C11 119.44(19) . . ?
C14 C13 C12 121.3(2) . . ?
C14 C13 H13 119.4 . . ?
C12 C13 H13 119.4 . . ?
N1 C10 C11 110.01(18) . . ?
N1 C10 H10A 109.7 . . ?
C11 C10 H10A 109.7 . . ?
N1 C10 H10B 109.7 . . ?
C11 C10 H10B 109.7 . . ?
H10A C10 H10B 108.2 . . ?
C12 C11 C10 111.34(19) . . ?
C12 C11 H11A 109.4 . . ?
C10 C11 H11A 109.4 . . ?
C12 C11 H11B 109.4 . . ?
C10 C11 H11B 109.4 . . ?
H11A C11 H11B 108.0 . . ?
C14 C15 C16 120.3(2) . . ?
C14 C15 H15 119.9 . . ?
C16 C15 H15 119.9 . . ?
C13 C14 C15 119.6(2) . . ?
C13 C14 H14 120.2 . . ?
C15 C14 H14 120.2 . . ?
C2 C1 H1A 109.5 . . ?
C2 C1 H1B 109.5 . . ?
H1A C1 H1B 109.5 . . ?
C2 C1 H1C 109.5 . . ?
H1A C1 H1C 109.5 . . ?
H1B C1 H1C 109.5 . . ?
O2 C21 H21A 109.5 . . ?
O2 C21 H21B 109.5 . . ?
H21A C21 H21B 109.5 . . ?
O2 C21 H21C 109.5 . . ?
H21A C21 H21C 109.5 . . ?
H21B C21 H21C 109.5 . . ?

loop_
_geom_bond_atom_site_label_1
_geom_bond_atom_site_label_2
_geom_bond_distance
_geom_bond_site_symmetry_2
_geom_bond_publ_flag
N1 C18 1.372(3) . ?
N1 C8 1.382(2) . ?
N1 C10 1.460(3) . ?
O2 C20 1.306(3) . ?
O2 C21 1.444(3) . ?
C18 C19 1.397(3) . ?
C18 C17 1.477(3) . ?
C7 C6 1.388(3) . ?
C7 C5 1.394(3) . ?
C7 C8 1.473(3) . ?
C19 C9 1.411(3) . ?
C19 C20 1.461(3) . ?
O1 C20 1.189(3) . ?
C4 C2 1.378(3) . ?
C4 C5 1.383(3) . ?
C4 H4 0.9300 . ?
C5 H5 0.9300 . ?
C17 C16 1.389(3) . ?
C17 C12 1.398(3) . ?
C2 C3 1.379(3) . ?
C2 C1 1.502(3) . ?
C8 C9 1.364(3) . ?
C6 C3 1.387(3) . ?
C6 H6 0.9300 . ?
C9 H9 0.9300 . ?
C16 C15 1.383(3) . ?
C16 H16 0.9300 . ?
C3 H3 0.9300 . ?
C12 C13 1.395(3) . ?
C12 C11 1.494(4) . ?
C13 C14 1.370(4) . ?
C13 H13 0.9300 . ?
C10 C11 1.509(3) . ?
C10 H10A 0.9700 . ?
C10 H10B 0.9700 . ?
C11 H11A 0.9700 . ?
C11 H11B 0.9700 . ?
C15 C14 1.370(4) . ?
C15 H15 0.9300 . ?
C14 H14 0.9300 . ?
C1 H1A 0.9600 . ?
C1 H1B 0.9600 . ?
C1 H1C 0.9600 . ?
C21 H21A 0.9600 . ?
C21 H21B 0.9600 . ?
C21 H21C 0.9600 . ?
